data_4071109
loop_
_publ_author_name
'You, Yujian'
'Girolami, Gregory S.'

_publ_section_title
;
 Mono(cyclopentadienyl)titanium(II) Complexes with Hydride, Alkyl, and
 Tetrahydroborate Ligands: Synthesis, Crystal Structures, and Ethylene
 Dimerization and Trimerization Catalysis
;
_journal_issue 13
_journal_name_full Organometallics
_journal_page_first 3172
_journal_paper_doi 10.1021/om701263v
_journal_volume 27
_journal_year 2008
_chemical_formula_sum 'C18 H40 P4 Ti'
_chemical_formula_weight 428.28
_chemical_name_systematic
; 
 ? 
;
_space_group_IT_number 61
_symmetry_cell_setting orthorhombic
_symmetry_space_group_name_Hall '-P 2ac 2ab'
_symmetry_space_group_name_H-M 'P b c a'
_atom_sites_solution_hydrogens geom
_atom_sites_solution_primary direct
_atom_sites_solution_secondary difmap
_audit_creation_method SHELXL-97
_cell_angle_alpha 90.00
_cell_angle_beta 90.00
_cell_angle_gamma 90.00
_cell_formula_units_Z 8
_cell_length_a 13.780(4)
_cell_length_b 17.776(6)
_cell_length_c 18.726(6)
_cell_measurement_reflns_used 25
_cell_measurement_temperature 198(2)
_cell_measurement_theta_max 24.97
_cell_measurement_theta_min 2.16
_cell_volume 4587(3)
_computing_structure_refinement 'SHELXL-97 (Sheldrick, 1997)'
_computing_structure_solution 'SHELXS-97 (Sheldrick, 1990)'
_diffrn_ambient_temperature 198(2)
_diffrn_measured_fraction_theta_full 1.000
_diffrn_measured_fraction_theta_max 1.000
_diffrn_radiation_monochromator graphite
_diffrn_radiation_source 'fine-focus sealed tube'
_diffrn_radiation_type MoK\a
_diffrn_radiation_wavelength 0.71073
_diffrn_reflns_av_R_equivalents 0.0000
_diffrn_reflns_av_sigmaI/netI 0.0225
_diffrn_reflns_limit_h_max 16
_diffrn_reflns_limit_h_min 0
_diffrn_reflns_limit_k_max 21
_diffrn_reflns_limit_k_min 0
_diffrn_reflns_limit_l_max 22
_diffrn_reflns_limit_l_min 0
_diffrn_reflns_number 4027
_diffrn_reflns_theta_full 24.97
_diffrn_reflns_theta_max 24.97
_diffrn_reflns_theta_min 2.16
_exptl_absorpt_coefficient_mu 0.651
_exptl_absorpt_correction_T_max 0.753
_exptl_absorpt_correction_T_min 0.668
_exptl_absorpt_correction_type integration
_exptl_crystal_density_diffrn 1.240
_exptl_crystal_density_method 'not measured'
_exptl_crystal_F_000 1840
_exptl_crystal_size_max 0.45
_exptl_crystal_size_mid 0.34
_exptl_crystal_size_min 0.27
_refine_diff_density_max 0.433
_refine_diff_density_min -0.288
_refine_diff_density_rms 0.053
_refine_ls_extinction_method none
_refine_ls_goodness_of_fit_ref 1.015
_refine_ls_hydrogen_treatment mixed
_refine_ls_matrix_type full
_refine_ls_number_parameters 228
_refine_ls_number_reflns 4027
_refine_ls_number_restraints 0
_refine_ls_restrained_S_all 1.015
_refine_ls_R_factor_all 0.0494
_refine_ls_R_factor_gt 0.0337
_refine_ls_shift/su_max 0.031
_refine_ls_shift/su_mean 0.004
_refine_ls_structure_factor_coef Fsqd
_refine_ls_weighting_details 'calc w=1/[\s^2^(Fo^2^)+(0.0504P)^2^+3.4122P] where P=(Fo^2^+2Fc^2^)/3'
_refine_ls_weighting_scheme calc
_refine_ls_wR_factor_gt 0.0875
_refine_ls_wR_factor_ref 0.0930
_reflns_number_gt 3297
_reflns_number_total 4027
_reflns_threshold_expression >2sigma(I)
_cod_data_source_file om701263v-file004.cif
_cod_data_source_block cptime2
_cod_original_sg_symbol_H-M Pbca
_cod_database_code 4071109

loop_
_symmetry_equiv_pos_as_xyz
'x, y, z'
'-x+1/2, -y, z+1/2'
'-x, y+1/2, -z+1/2'
'x+1/2, -y+1/2, -z'
'-x, -y, -z'
'x-1/2, y, -z-1/2'
'x, -y-1/2, z-1/2'
'-x-1/2, y-1/2, z'

loop_
_atom_site_label
_atom_site_type_symbol
_atom_site_fract_x
_atom_site_fract_y
_atom_site_fract_z
_atom_site_U_iso_or_equiv
_atom_site_adp_type
_atom_site_occupancy
_atom_site_symmetry_multiplicity
_atom_site_calc_flag
_atom_site_refinement_flags
Ti Ti 0.80780(3) 0.37440(2) 0.12478(2) 0.02555(12) Uani 1 1 d .
P1 P 0.85180(5) 0.46790(3) 0.22378(4) 0.03673(17) Uani 1 1 d .
P2 P 0.80375(4) 0.29112(3) 0.23793(3) 0.02901(15) Uani 1 1 d .
P3 P 0.67831(4) 0.30110(3) 0.05545(3) 0.03147(15) Uani 1 1 d .
P4 P 0.72882(4) 0.47696(4) 0.04725(4) 0.03560(17) Uani 1 1 d .
C1 C 0.8890(2) 0.41594(14) 0.30447(13) 0.0434(6) Uani 1 1 d .
H1A H 0.9556 0.3963 0.2980 0.052 Uiso 1 1 calc R
H1B H 0.8893 0.4504 0.3460 0.052 Uiso 1 1 calc R
C2 C 0.8200(2) 0.35098(14) 0.31889(13) 0.0403(6) Uani 1 1 d .
H2A H 0.7562 0.3711 0.3340 0.048 Uiso 1 1 calc R
H2B H 0.8459 0.3199 0.3584 0.048 Uiso 1 1 calc R
C3 C 0.7622(2) 0.53148(15) 0.26511(17) 0.0597(8) Uani 1 1 d .
H3A H 0.7075 0.5020 0.2834 0.090 Uiso 1 1 calc R
H3B H 0.7386 0.5673 0.2293 0.090 Uiso 1 1 calc R
H3C H 0.7927 0.5589 0.3045 0.090 Uiso 1 1 calc R
C4 C 0.9536(2) 0.53454(17) 0.2161(2) 0.0656(9) Uani 1 1 d .
H4A H 0.9636 0.5597 0.2620 0.098 Uiso 1 1 calc R
H4B H 0.9386 0.5721 0.1794 0.098 Uiso 1 1 calc R
H4C H 1.0126 0.5072 0.2027 0.098 Uiso 1 1 calc R
C5 C 0.69501(19) 0.23956(14) 0.26675(13) 0.0421(6) Uani 1 1 d .
H5A H 0.6813 0.1990 0.2327 0.063 Uiso 1 1 calc R
H5B H 0.6396 0.2741 0.2687 0.063 Uiso 1 1 calc R
H5C H 0.7062 0.2181 0.3142 0.063 Uiso 1 1 calc R
C6 C 0.8936(2) 0.21756(15) 0.25901(16) 0.0499(7) Uani 1 1 d .
H6A H 0.8767 0.1937 0.3045 0.075 Uiso 1 1 calc R
H6B H 0.9582 0.2403 0.2627 0.075 Uiso 1 1 calc R
H6C H 0.8937 0.1796 0.2210 0.075 Uiso 1 1 calc R
C7 C 0.58601(19) 0.36757(15) 0.02101(15) 0.0447(6) Uani 1 1 d .
H7A H 0.5446 0.3420 -0.0147 0.054 Uiso 1 1 calc R
H7B H 0.5440 0.3848 0.0607 0.054 Uiso 1 1 calc R
C8 C 0.6359(2) 0.43461(16) -0.01305(16) 0.0538(8) Uani 1 1 d .
H8A H 0.5867 0.4731 -0.0251 0.065 Uiso 1 1 calc R
H8B H 0.6675 0.4185 -0.0580 0.065 Uiso 1 1 calc R
C9 C 0.5967(2) 0.22904(16) 0.09129(15) 0.0513(7) Uani 1 1 d .
H9A H 0.5494 0.2148 0.0547 0.077 Uiso 1 1 calc R
H9B H 0.5626 0.2490 0.1331 0.077 Uiso 1 1 calc R
H9C H 0.6346 0.1847 0.1053 0.077 Uiso 1 1 calc R
C10 C 0.7074(2) 0.25231(18) -0.02835(14) 0.0560(8) Uani 1 1 d .
H10A H 0.7462 0.2074 -0.0179 0.084 Uiso 1 1 calc R
H10B H 0.7444 0.2861 -0.0595 0.084 Uiso 1 1 calc R
H10C H 0.6472 0.2374 -0.0523 0.084 Uiso 1 1 calc R
C11 C 0.6595(2) 0.55778(16) 0.08205(18) 0.0576(8) Uani 1 1 d .
H11A H 0.7032 0.5914 0.1082 0.086 Uiso 1 1 calc R
H11B H 0.6085 0.5397 0.1143 0.086 Uiso 1 1 calc R
H11C H 0.6299 0.5852 0.0422 0.086 Uiso 1 1 calc R
C12 C 0.7986(2) 0.52969(17) -0.02018(16) 0.0545(8) Uani 1 1 d .
H12A H 0.7540 0.5581 -0.0507 0.082 Uiso 1 1 calc R
H12B H 0.8360 0.4944 -0.0495 0.082 Uiso 1 1 calc R
H12C H 0.8431 0.5645 0.0038 0.082 Uiso 1 1 calc R
C13 C 0.98248(18) 0.37305(18) 0.12475(16) 0.0510(7) Uani 1 1 d .
H13 H 1.0175 0.3920 0.1646 0.061 Uiso 1 1 calc R
C14 C 0.95828(19) 0.29862(18) 0.11334(16) 0.0517(7) Uani 1 1 d .
H14 H 0.9743 0.2579 0.1440 0.062 Uiso 1 1 calc R
C15 C 0.90680(19) 0.29309(17) 0.04997(15) 0.0501(7) Uani 1 1 d .
H15 H 0.8815 0.2481 0.0299 0.060 Uiso 1 1 calc R
C16 C 0.89853(19) 0.36616(17) 0.02039(14) 0.0481(7) Uani 1 1 d .
H16 H 0.8667 0.3789 -0.0229 0.058 Uiso 1 1 calc R
C17 C 0.94619(18) 0.41672(18) 0.06686(16) 0.0498(7) Uani 1 1 d .
H17 H 0.9527 0.4695 0.0607 0.060 Uiso 1 1 calc R
C18 C 0.65766(17) 0.39694(14) 0.18439(13) 0.0315(5) Uani 1 1 d .
H18A H 0.6617(19) 0.3977(14) 0.2334(15) 0.041(7) Uiso 1 1 d .
H18B H 0.626(2) 0.4444(19) 0.1702(17) 0.071(10) Uiso 1 1 d .
H18C H 0.611(2) 0.3586(16) 0.1749(15) 0.053(8) Uiso 1 1 d .

loop_
_atom_site_aniso_label
_atom_site_aniso_U_11
_atom_site_aniso_U_22
_atom_site_aniso_U_33
_atom_site_aniso_U_23
_atom_site_aniso_U_13
_atom_site_aniso_U_12
Ti 0.0182(2) 0.0327(2) 0.0257(2) 0.00367(16) 0.00037(15) 0.00239(16)
P1 0.0332(3) 0.0284(3) 0.0486(4) 0.0023(3) -0.0123(3) -0.0043(2)
P2 0.0309(3) 0.0284(3) 0.0277(3) -0.0005(2) -0.0028(2) -0.0014(2)
P3 0.0349(3) 0.0354(3) 0.0241(3) -0.0023(2) -0.0030(2) 0.0009(3)
P4 0.0296(3) 0.0371(3) 0.0401(4) 0.0126(3) -0.0058(3) -0.0015(3)
C1 0.0491(15) 0.0404(13) 0.0408(14) -0.0060(11) -0.0148(12) -0.0051(12)
C2 0.0516(15) 0.0421(14) 0.0270(12) -0.0008(10) -0.0052(11) -0.0056(12)
C3 0.066(2) 0.0401(14) 0.073(2) -0.0190(14) -0.0180(17) 0.0109(14)
C4 0.0579(19) 0.0470(16) 0.092(2) 0.0153(16) -0.0235(18) -0.0250(14)
C5 0.0461(15) 0.0427(14) 0.0373(14) 0.0042(11) 0.0008(12) -0.0127(12)
C6 0.0489(16) 0.0461(14) 0.0547(17) 0.0108(13) -0.0062(13) 0.0069(13)
C7 0.0343(13) 0.0495(15) 0.0502(16) 0.0024(13) -0.0154(12) -0.0009(12)
C8 0.0477(16) 0.0554(17) 0.0583(18) 0.0205(14) -0.0261(14) -0.0045(13)
C9 0.0542(17) 0.0546(17) 0.0449(16) -0.0004(13) -0.0137(13) -0.0189(14)
C10 0.070(2) 0.0662(18) 0.0316(13) -0.0175(13) -0.0041(14) 0.0018(16)
C11 0.0550(18) 0.0476(16) 0.070(2) 0.0147(15) -0.0010(16) 0.0171(14)
C12 0.0581(18) 0.0525(17) 0.0530(18) 0.0255(14) -0.0017(14) -0.0048(14)
C13 0.0198(12) 0.080(2) 0.0536(17) 0.0040(15) 0.0033(11) 0.0073(13)
C14 0.0317(14) 0.069(2) 0.0546(17) 0.0134(15) 0.0139(12) 0.0218(13)
C15 0.0369(14) 0.0594(17) 0.0541(17) -0.0024(14) 0.0219(13) 0.0164(13)
C16 0.0345(14) 0.0726(19) 0.0371(14) 0.0109(14) 0.0125(11) 0.0150(13)
C17 0.0242(12) 0.0636(18) 0.0617(17) 0.0136(15) 0.0109(12) -0.0016(12)
C18 0.0269(12) 0.0372(13) 0.0304(13) -0.0040(10) 0.0026(10) 0.0008(10)

loop_
_atom_type_symbol
_atom_type_description
_atom_type_scat_dispersion_real
_atom_type_scat_dispersion_imag
_atom_type_scat_source
C C 0.0033 0.0016 'International Tables Vol C Tables 4.2.6.8 and 6.1.1.4'
H H 0.0000 0.0000 'International Tables Vol C Tables 4.2.6.8 and 6.1.1.4'
P P 0.1023 0.0942 'International Tables Vol C Tables 4.2.6.8 and 6.1.1.4'
Ti Ti 0.2776 0.4457 'International Tables Vol C Tables 4.2.6.8 and 6.1.1.4'

loop_
_geom_angle_atom_site_label_1
_geom_angle_atom_site_label_2
_geom_angle_atom_site_label_3
_geom_angle
C17 Ti C16 35.42(10)
C17 Ti C18 151.37(10)
C16 Ti C18 150.53(9)
C17 Ti C13 35.01(10)
C16 Ti C13 57.42(10)
C18 Ti C13 150.38(10)
C17 Ti C15 57.46(11)
C16 Ti C15 34.56(9)
C18 Ti C15 148.90(10)
C13 Ti C15 55.45(10)
C17 Ti C14 56.55(10)
C16 Ti C14 56.22(9)
C18 Ti C14 148.92(9)
C13 Ti C14 32.77(10)
C15 Ti C14 32.75(10)
C17 Ti P3 120.04(8)
C16 Ti P3 85.21(8)
C18 Ti P3 73.65(7)
C13 Ti P3 133.72(8)
C15 Ti P3 78.27(8)
C14 Ti P3 105.20(8)
C17 Ti P1 86.18(8)
C16 Ti P1 121.46(8)
C18 Ti P1 75.98(7)
C13 Ti P1 76.70(8)
C15 Ti P1 132.03(8)
C14 Ti P1 102.52(8)
P3 Ti P1 149.43(3)
C17 Ti P4 81.61(8)
C16 Ti P4 78.32(7)
C18 Ti P4 77.17(7)
C13 Ti P4 115.47(7)
C15 Ti P4 109.48(8)
C14 Ti P4 133.59(7)
P3 Ti P4 77.28(3)
P1 Ti P4 92.79(3)
C17 Ti P2 125.93(7)
C16 Ti P2 131.65(7)
C18 Ti P2 72.17(7)
C13 Ti P2 90.92(7)
C15 Ti P2 98.28(7)
C14 Ti P2 77.17(7)
P3 Ti P2 96.26(3)
P1 Ti P2 77.50(3)
P4 Ti P2 149.24(3)
C4 P1 C1 100.07(13)
C4 P1 C3 98.55(16)
C1 P1 C3 98.58(14)
C4 P1 Ti 122.73(13)
C1 P1 Ti 109.50(8)
C3 P1 Ti 122.86(10)
C5 P2 C6 97.53(13)
C5 P2 C2 98.25(12)
C6 P2 C2 98.63(13)
C5 P2 Ti 122.96(9)
C6 P2 Ti 124.54(10)
C2 P2 Ti 109.69(8)
C9 P3 C10 96.71(14)
C9 P3 C7 98.76(13)
C10 P3 C7 98.85(14)
C9 P3 Ti 126.68(9)
C10 P3 Ti 121.37(11)
C7 P3 Ti 109.28(9)
C11 P4 C12 96.67(14)
C11 P4 C8 99.94(15)
C12 P4 C8 98.56(14)
C11 P4 Ti 124.88(10)
C12 P4 Ti 121.75(10)
C8 P4 Ti 110.24(9)
C2 C1 P1 110.62(17)
C2 C1 H1A 109.5
P1 C1 H1A 109.5
C2 C1 H1B 109.5
P1 C1 H1B 109.5
H1A C1 H1B 108.1
C1 C2 P2 111.34(17)
C1 C2 H2A 109.4
P2 C2 H2A 109.4
C1 C2 H2B 109.4
P2 C2 H2B 109.4
H2A C2 H2B 108.0
P1 C3 H3A 109.5
P1 C3 H3B 109.5
H3A C3 H3B 109.5
P1 C3 H3C 109.5
H3A C3 H3C 109.5
H3B C3 H3C 109.5
P1 C4 H4A 109.5
P1 C4 H4B 109.5
H4A C4 H4B 109.5
P1 C4 H4C 109.5
H4A C4 H4C 109.5
H4B C4 H4C 109.5
P2 C5 H5A 109.5
P2 C5 H5B 109.5
H5A C5 H5B 109.5
P2 C5 H5C 109.5
H5A C5 H5C 109.5
H5B C5 H5C 109.5
P2 C6 H6A 109.5
P2 C6 H6B 109.5
H6A C6 H6B 109.5
P2 C6 H6C 109.5
H6A C6 H6C 109.5
H6B C6 H6C 109.5
C8 C7 P3 109.67(18)
C8 C7 H7A 109.7
P3 C7 H7A 109.7
C8 C7 H7B 109.7
P3 C7 H7B 109.7
H7A C7 H7B 108.2
C7 C8 P4 111.94(18)
C7 C8 H8A 109.2
P4 C8 H8A 109.2
C7 C8 H8B 109.2
P4 C8 H8B 109.2
H8A C8 H8B 107.9
P3 C9 H9A 109.5
P3 C9 H9B 109.5
H9A C9 H9B 109.5
P3 C9 H9C 109.5
H9A C9 H9C 109.5
H9B C9 H9C 109.5
P3 C10 H10A 109.5
P3 C10 H10B 109.5
H10A C10 H10B 109.5
P3 C10 H10C 109.5
H10A C10 H10C 109.5
H10B C10 H10C 109.5
P4 C11 H11A 109.5
P4 C11 H11B 109.5
H11A C11 H11B 109.5
P4 C11 H11C 109.5
H11A C11 H11C 109.5
H11B C11 H11C 109.5
P4 C12 H12A 109.5
P4 C12 H12B 109.5
H12A C12 H12B 109.5
P4 C12 H12C 109.5
H12A C12 H12C 109.5
H12B C12 H12C 109.5
C14 C13 C17 108.6(3)
C14 C13 Ti 76.59(16)
C17 C13 Ti 69.12(14)
C14 C13 H13 125.7
C17 C13 H13 125.7
Ti C13 H13 120.3
C13 C14 C15 108.9(3)
C13 C14 Ti 70.64(15)
C15 C14 Ti 71.63(14)
C13 C14 H14 125.5
C15 C14 H14 125.5
Ti C14 H14 123.8
C14 C15 C16 108.1(3)
C14 C15 Ti 75.62(16)
C16 C15 Ti 68.60(14)
C14 C15 H15 125.9
C16 C15 H15 125.9
Ti C15 H15 121.5
C17 C16 C15 107.8(3)
C17 C16 Ti 72.06(15)
C15 C16 Ti 76.83(15)
C17 C16 H16 126.1
C15 C16 H16 126.1
Ti C16 H16 117.0
C16 C17 C13 106.6(3)
C16 C17 Ti 72.51(14)
C13 C17 Ti 75.88(15)
C16 C17 H17 126.7
C13 C17 H17 126.7
Ti C17 H17 117.1
Ti C18 H18A 114.6(17)
Ti C18 H18B 113.7(19)
H18A C18 H18B 107(2)
Ti C18 H18C 112.0(17)
H18A C18 H18C 104(2)
H18B C18 H18C 105(2)

loop_
_geom_bond_atom_site_label_1
_geom_bond_atom_site_label_2
_geom_bond_distance
Ti C17 2.319(3)
Ti C16 2.325(3)
Ti C18 2.385(2)
Ti C13 2.407(3)
Ti C15 2.432(3)
Ti C14 2.482(3)
Ti P3 2.5627(9)
Ti P1 2.5627(9)
Ti P4 2.5721(9)
Ti P2 2.5853(9)
P1 C4 1.841(3)
P1 C1 1.844(3)
P1 C3 1.844(3)
P2 C5 1.837(2)
P2 C6 1.844(3)
P2 C2 1.866(2)
P3 C9 1.832(3)
P3 C10 1.837(3)
P3 C7 1.852(3)
P4 C11 1.844(3)
P4 C12 1.844(3)
P4 C8 1.866(3)
C1 C2 1.520(3)
C1 H1A 0.9900
C1 H1B 0.9900
C2 H2A 0.9900
C2 H2B 0.9900
C3 H3A 0.9800
C3 H3B 0.9800
C3 H3C 0.9800
C4 H4A 0.9800
C4 H4B 0.9800
C4 H4C 0.9800
C5 H5A 0.9800
C5 H5B 0.9800
C5 H5C 0.9800
C6 H6A 0.9800
C6 H6B 0.9800
C6 H6C 0.9800
C7 C8 1.516(4)
C7 H7A 0.9900
C7 H7B 0.9900
C8 H8A 0.9900
C8 H8B 0.9900
C9 H9A 0.9800
C9 H9B 0.9800
C9 H9C 0.9800
C10 H10A 0.9800
C10 H10B 0.9800
C10 H10C 0.9800
C11 H11A 0.9800
C11 H11B 0.9800
C11 H11C 0.9800
C12 H12A 0.9800
C12 H12B 0.9800
C12 H12C 0.9800
C13 C14 1.381(4)
C13 C17 1.424(4)
C13 H13 0.9500
C14 C15 1.386(4)
C14 H14 0.9500
C15 C16 1.417(4)
C15 H15 0.9500
C16 C17 1.413(4)
C16 H16 0.9500
C17 H17 0.9500
C18 H18A 0.92(3)
C18 H18B 0.99(3)
C18 H18C 0.95(3)
